data_7043886
loop_
_publ_author_name
'Jamali, Sirous'
'Bagherzadeh, Mojtaba'
'Kia, Reza'
'Samouei, Hamidreza'
'Mousavi, Narges-Alsadat'

_publ_section_title
;
 Stimuli-Responsive Emissive Behavior of 1- and 1, 3-Connectivities in
 Azulene-Based Imine Ligands: Cycloplatination and and Pt-Tl Dative Bond
 Formation
;
_journal_name_full 'Dalton Trans.'
_journal_paper_doi 10.1039/C7DT02359F
_journal_year 2017
_chemical_formula_moiety 'C60 H82 N2 Pt2 S2 Tl, F6 P, ether'
_chemical_formula_sum 'C68 H93 F6 N2 O14 P Pt2 S2 Tl'
_chemical_formula_weight 1966.08
_chemical_name_systematic
;
 ?
;
_space_group_crystal_system triclinic
_space_group_IT_number 2
_space_group_name_Hall '-P 1'
_space_group_name_H-M_alt 'P -1'
_symmetry_space_group_name_Hall '-P 1'
_symmetry_space_group_name_H-M 'P -1'
_atom_sites_solution_hydrogens mixed
_audit_creation_date 2017-07-12
_audit_creation_method
;
Olex2 1.2-dev
(compiled 2017.07.04 svn.r3433 for OlexSys, GUI svn.r5356)
;
_audit_update_record
;
2017-07-18 deposited with the CCDC.
2017-08-01 downloaded from the CCDC.
;
_cell_angle_alpha 104.699(8)
_cell_angle_beta 100.170(7)
_cell_angle_gamma 92.911(7)
_cell_formula_units_Z 2
_cell_length_a 10.6161(14)
_cell_length_b 15.167(2)
_cell_length_c 23.455(3)
_cell_measurement_reflns_used 2545
_cell_measurement_temperature 294(2)
_cell_measurement_theta_max 52.45
_cell_measurement_theta_min 2.75
_cell_volume 3577.4(8)
_computing_cell_refinement saint
_computing_data_collection apex2
_computing_data_reduction saint
_computing_molecular_graphics 'Olex2 (Dolomanov et al., 2009)'
_computing_publication_material 'Olex2 (Dolomanov et al., 2009)'
_computing_structure_refinement 'ShelXL (Sheldrick, 2015)'
_computing_structure_solution xt
_diffrn_ambient_temperature 294(2)
_diffrn_measured_fraction_theta_full 0.820
_diffrn_measured_fraction_theta_max 0.820
_diffrn_measurement_device_type 'SMART APEX2 Bruker'
_diffrn_measurement_method '\f & \w scans'
_diffrn_radiation_type CuK\a
_diffrn_radiation_wavelength 1.54178
_diffrn_reflns_av_R_equivalents 0.0380
_diffrn_reflns_av_unetI/netI 0.0560
_diffrn_reflns_Laue_measured_fraction_full 0.820
_diffrn_reflns_Laue_measured_fraction_max 0.820
_diffrn_reflns_limit_h_max 9
_diffrn_reflns_limit_h_min -11
_diffrn_reflns_limit_k_max 16
_diffrn_reflns_limit_k_min -16
_diffrn_reflns_limit_l_max 25
_diffrn_reflns_limit_l_min -25
_diffrn_reflns_number 16578
_diffrn_reflns_point_group_measured_fraction_full 0.820
_diffrn_reflns_point_group_measured_fraction_max 0.820
_diffrn_reflns_theta_full 58.400
_diffrn_reflns_theta_max 58.400
_diffrn_reflns_theta_min 1.986
_exptl_absorpt_coefficient_mu 12.846
_exptl_absorpt_correction_T_max 1.000
_exptl_absorpt_correction_T_min 0.988
_exptl_absorpt_correction_type multi-scan
_exptl_absorpt_process_details SADABS
_exptl_crystal_colour pale-yellow
_exptl_crystal_density_diffrn 1.825
_exptl_crystal_description plate
_exptl_crystal_F_000 1930
_exptl_crystal_size_max 0.11
_exptl_crystal_size_mid 0.08
_exptl_crystal_size_min 0.05
_refine_diff_density_max 3.888
_refine_diff_density_min -2.471
_refine_diff_density_rms 0.271
_refine_ls_extinction_method none
_refine_ls_goodness_of_fit_ref 1.138
_refine_ls_hydrogen_treatment constr
_refine_ls_matrix_type full
_refine_ls_number_parameters 679
_refine_ls_number_reflns 8292
_refine_ls_number_restraints 474
_refine_ls_restrained_S_all 1.110
_refine_ls_R_factor_all 0.0784
_refine_ls_R_factor_gt 0.0646
_refine_ls_shift/su_max 0.001
_refine_ls_shift/su_mean 0.000
_refine_ls_structure_factor_coef Fsqd
_refine_ls_weighting_details 'w=1/[\s^2^(Fo^2^)+(0.1489P)^2^+15.1071P] where P=(Fo^2^+2Fc^2^)/3'
_refine_ls_weighting_scheme calc
_refine_ls_wR_factor_gt 0.1916
_refine_ls_wR_factor_ref 0.2225
_reflns_Friedel_coverage 0.000
_reflns_number_gt 6847
_reflns_number_total 8292
_reflns_threshold_expression 'I > 2\s(I)'
_cod_data_source_file c7dt02359f2.cif
_cod_data_source_block a_sq
_cod_database_code 7043886
_shelx_shelxl_version_number 2017/1
_shelx_space_group_comment
;
The symmetry employed for this shelxl refinement is uniquely defined
by the following loop, which should always be used as a source of
symmetry information in preference to the above space-group names.
They are only intended as comments.
;
_shelx_estimated_absorpt_t_max 0.566
_shelx_estimated_absorpt_t_min 0.332
_olex2_refinement_description
;
1. Fixed Uiso
 At 1.2 times of:
  All C(H) groups
 At 1.5 times of:
  All C(H,H,H) groups
2. Uiso/Uaniso restraints and constraints
Uanis(C48) \\sim Ueq, Uanis(C18) \\sim Ueq: with sigma of 0.01 and sigma for
terminal atoms of 0.02
3. Rigid body (RIGU) restrains
 C37, C31, C32, C40, C33, C39, C41, C34, C38, N2, C35, C42, C36, C43, C47, C51,
  C44, C55, C46, C58, C52, C53, C54, C45, C56, C57, C59, C60
 with sigma for 1-2 distances of 0.004 and sigma for 1-3 distances of 0.004
 C17, C1, C2, C10, C3, C9, C11, C4, C8, N1, C5, C7, C12, C6, C13, C21, C14,
 C25, C16, C28, C22, C23, C24, C15, C26, C27, C29, C30
 with sigma for 1-2 distances of 0.004 and sigma for 1-3 distances of 0.004
 C19, C20, S1
 with sigma for 1-2 distances of 0.004 and sigma for 1-3 distances of 0.004
 C49, C50, S2
 with sigma for 1-2 distances of 0.004 and sigma for 1-3 distances of 0.004
4. Others
 Fixed U11: F7(0.060264)
 Fixed U12: F7(-0.009889)
 Fixed U13: F7(-0.00378)
 Fixed U22: F7(0.029471)
 Fixed U23: F7(-0.005731)
 Fixed U33: F7(0.06729)
5.a Riding coordinates:
 C18(H18A,H18B,H18C), C48(H48A,H48B,H48C)
5.b Ternary CH refined with riding coordinates:
 C25(H25), C28(H28), C55(H55), C58(H58)
5.c Aromatic/amide H refined with riding coordinates:
 C2(H2), C4(H4), C5(H5), C7(H7), C8(H8), C11(H11), C14(H14), C15(H15),
 C16(H16), C32(H32), C34(H34), C35(H35), C37(H37), C38(H38), C41(H41), C44(H44),
  C45(H45), C46(H46)
5.d Idealised Me refined as rotating group:
 C19(H19A,H19B,H19C), C20(H20A,H20B,H20C), C22(H22A,H22B,H22C), C23(H23A,H23B,
 H23C), C24(H24A,H24B,H24C), C26(H26A,H26B,H26C), C27(H27A,H27B,H27C), C29(H29A,
 H29B,H29C), C30(H30A,H30B,H30C), C49(H49A,H49B,H49C), C50(H50A,H50B,H50C),
 C52(H52A,H52B,H52C), C53(H53A,H53B,H53C), C54(H54A,H54B,H54C), C56(H56A,H56B,
 H56C), C57(H57A,H57B,H57C), C59(H59A,H59B,H59C), C60(H60A,H60B,H60C)
;
_olex2_submission_special_instructions 'No special instructions were received'

loop_
_space_group_symop_operation_xyz
'x, y, z'
'-x, -y, -z'

loop_
_atom_site_label
_atom_site_type_symbol
_atom_site_fract_x
_atom_site_fract_y
_atom_site_fract_z
_atom_site_U_iso_or_equiv
_atom_site_adp_type
_atom_site_occupancy
_atom_site_site_symmetry_order
_atom_site_calc_flag
_atom_site_refinement_flags_posn
_atom_site_refinement_flags_adp
_atom_site_disorder_assembly
_atom_site_disorder_group
C1 C 0.7891(13) 0.6819(8) 0.6421(6) 0.021(3) Uani 1 1 d . U . .
C2 C 0.8598(13) 0.7609(9) 0.6446(7) 0.027(3) Uani 1 1 d . U . .
H2 H 0.938199 0.764626 0.632396 0.033 Uiso 1 1 calc R . . .
C3 C 0.7945(12) 0.8363(9) 0.6687(6) 0.023(3) Uani 1 1 d . U . .
C4 C 0.8372(13) 0.9309(9) 0.6841(7) 0.033(3) Uani 1 1 d . U . .
H4 H 0.918351 0.943813 0.676558 0.039 Uiso 1 1 calc R . . .
C5 C 0.7791(15) 1.0071(10) 0.7082(8) 0.039(4) Uani 1 1 d . U . .
H5 H 0.827457 1.062836 0.714736 0.046 Uiso 1 1 calc R . . .
C6 C 0.6574(15) 1.0135(10) 0.7247(8) 0.038(3) Uani 1 1 d . U . .
C7 C 0.5716(15) 0.9399(10) 0.7206(8) 0.037(4) Uani 1 1 d . U . .
H7 H 0.494511 0.955891 0.731938 0.045 Uiso 1 1 calc R . . .
C8 C 0.5792(14) 0.8473(10) 0.7029(7) 0.032(3) Uani 1 1 d . U . .
H8 H 0.508581 0.811122 0.705895 0.038 Uiso 1 1 calc R . . .
C9 C 0.6761(14) 0.7994(10) 0.6812(7) 0.030(3) Uani 1 1 d . U . .
C10 C 0.6769(12) 0.7037(9) 0.6656(6) 0.020(2) Uani 1 1 d . U . .
C11 C 0.6005(12) 0.6291(9) 0.6702(6) 0.023(3) Uani 1 1 d . U . .
H11 H 0.522897 0.638419 0.682936 0.028 Uiso 1 1 calc R . . .
C12 C 0.5644(13) 0.4770(9) 0.6694(7) 0.026(3) Uani 1 1 d . U . .
C13 C 0.4780(13) 0.4151(9) 0.6199(6) 0.024(2) Uani 1 1 d . U . .
C14 C 0.4043(15) 0.3459(9) 0.6328(8) 0.034(3) Uani 1 1 d . U . .
H14 H 0.346361 0.305771 0.601449 0.041 Uiso 1 1 calc R . . .
C15 C 0.4134(15) 0.3350(10) 0.6877(8) 0.038(3) Uani 1 1 d . U . .
H15 H 0.361252 0.289083 0.694426 0.046 Uiso 1 1 calc R . . .
C16 C 0.5034(14) 0.3939(10) 0.7361(8) 0.037(3) Uani 1 1 d . U . .
H16 H 0.511436 0.386710 0.774784 0.044 Uiso 1 1 calc R . . .
C17 C 0.5792(13) 0.4626(9) 0.7248(7) 0.028(3) Uani 1 1 d . U . .
C18 C 0.9583(18) 0.5639(14) 0.5768(9) 0.059(5) Uani 1 1 d . U . .
H18A H 0.947522 0.517811 0.539300 0.088 Uiso 1 1 d R . . .
H18B H 0.959112 0.623441 0.569570 0.088 Uiso 1 1 d R . . .
H18C H 1.038062 0.559471 0.602080 0.088 Uiso 1 1 d R . . .
C19 C 0.9672(19) 0.3533(13) 0.5762(11) 0.071(7) Uani 1 1 d . U . .
H19A H 1.032270 0.387455 0.609384 0.106 Uiso 1 1 calc GR . . .
H19B H 0.982248 0.366197 0.539823 0.106 Uiso 1 1 calc GR . . .
H19C H 0.969987 0.288952 0.572602 0.106 Uiso 1 1 calc GR . . .
C20 C 0.8064(18) 0.3382(10) 0.6516(9) 0.051(5) Uani 1 1 d . U . .
H20A H 0.827175 0.275956 0.641908 0.076 Uiso 1 1 calc GR . . .
H20B H 0.721357 0.339945 0.660200 0.076 Uiso 1 1 calc GR . . .
H20C H 0.867153 0.373786 0.686147 0.076 Uiso 1 1 calc GR . . .
C21 C 0.6282(17) 1.1117(11) 0.7472(9) 0.046(4) Uani 1 1 d . U . .
C22 C 0.6470(19) 1.1722(12) 0.7070(10) 0.063(5) Uani 1 1 d . U . .
H22A H 0.736965 1.181746 0.706634 0.094 Uiso 1 1 calc GR . . .
H22B H 0.615239 1.230083 0.721664 0.094 Uiso 1 1 calc GR . . .
H22C H 0.600928 1.143342 0.666886 0.094 Uiso 1 1 calc GR . . .
C23 C 0.721(2) 1.1548(12) 0.8094(10) 0.068(6) Uani 1 1 d . U . .
H23A H 0.689248 1.134489 0.840275 0.102 Uiso 1 1 calc GR . . .
H23B H 0.725478 1.220374 0.818597 0.102 Uiso 1 1 calc GR . . .
H23C H 0.805510 1.135722 0.807438 0.102 Uiso 1 1 calc GR . . .
C24 C 0.4930(17) 1.1200(10) 0.7591(10) 0.055(5) Uani 1 1 d . U . .
H24A H 0.432138 1.086776 0.723844 0.082 Uiso 1 1 calc GR . . .
H24B H 0.477366 1.183368 0.768912 0.082 Uiso 1 1 calc GR . . .
H24C H 0.483798 1.095083 0.792062 0.082 Uiso 1 1 calc GR . . .
C25 C 0.4595(13) 0.4255(9) 0.5568(6) 0.027(3) Uani 1 1 d . U . .
H25 H 0.537748 0.460425 0.554403 0.032 Uiso 1 1 calc R . . .
C26 C 0.4425(18) 0.3376(12) 0.5066(8) 0.054(5) Uani 1 1 d . U . .
H26A H 0.495750 0.294194 0.519416 0.081 Uiso 1 1 calc GR . . .
H26B H 0.466915 0.350342 0.471751 0.081 Uiso 1 1 calc GR . . .
H26C H 0.354062 0.312556 0.496775 0.081 Uiso 1 1 calc GR . . .
C27 C 0.3486(17) 0.4845(12) 0.5462(8) 0.051(4) Uani 1 1 d . U . .
H27A H 0.274639 0.461336 0.558298 0.076 Uiso 1 1 calc GR . . .
H27B H 0.327466 0.482203 0.504262 0.076 Uiso 1 1 calc GR . . .
H27C H 0.374341 0.546695 0.569316 0.076 Uiso 1 1 calc GR . . .
C28 C 0.6702(14) 0.5260(11) 0.7790(7) 0.034(3) Uani 1 1 d . U . .
H28 H 0.725323 0.563434 0.762854 0.041 Uiso 1 1 calc R . . .
C29 C 0.6033(19) 0.5931(11) 0.8212(8) 0.050(4) Uani 1 1 d . U . .
H29A H 0.548133 0.625659 0.798488 0.075 Uiso 1 1 calc GR . . .
H29B H 0.666651 0.635933 0.850952 0.075 Uiso 1 1 calc GR . . .
H29C H 0.552878 0.560000 0.840618 0.075 Uiso 1 1 calc GR . . .
C30 C 0.7616(19) 0.4738(14) 0.8147(9) 0.064(6) Uani 1 1 d . U . .
H30A H 0.712416 0.425534 0.823321 0.096 Uiso 1 1 calc GR . . .
H30B H 0.806144 0.515357 0.851735 0.096 Uiso 1 1 calc GR . . .
H30C H 0.822939 0.448009 0.791297 0.096 Uiso 1 1 calc GR . . .
C31 C 1.2219(12) 0.7409(9) 0.6913(6) 0.025(3) Uani 1 1 d . U . .
C32 C 1.2363(15) 0.7240(10) 0.6324(7) 0.034(3) Uani 1 1 d . U . .
H32 H 1.249063 0.666523 0.609568 0.041 Uiso 1 1 calc R . . .
C33 C 1.2301(14) 0.8006(10) 0.6100(6) 0.030(3) Uani 1 1 d . U . .
C34 C 1.2464(15) 0.8069(12) 0.5535(7) 0.039(3) Uani 1 1 d . U . .
H34 H 1.257437 0.751866 0.527226 0.046 Uiso 1 1 calc R . . .
C35 C 1.2489(17) 0.8801(11) 0.5309(7) 0.046(4) Uani 1 1 d . U . .
H35 H 1.269143 0.866163 0.492858 0.055 Uiso 1 1 calc R . . .
C36 C 1.2285(17) 0.9704(11) 0.5510(8) 0.043(3) Uani 1 1 d . U . .
C37 C 1.2025(17) 1.0056(11) 0.6099(8) 0.043(4) Uani 1 1 d . U . .
H37 H 1.188053 1.067160 0.618217 0.051 Uiso 1 1 calc R . . .
C38 C 1.1944(15) 0.9680(10) 0.6568(7) 0.036(3) Uani 1 1 d . U . .
H38 H 1.175350 1.007184 0.690987 0.043 Uiso 1 1 calc R . . .
C39 C 1.2116(12) 0.8760(9) 0.6596(7) 0.027(3) Uani 1 1 d . U . .
C40 C 1.2050(13) 0.8364(9) 0.7062(7) 0.026(3) Uani 1 1 d . U . .
C41 C 1.1986(12) 0.8790(9) 0.7690(6) 0.024(3) Uani 1 1 d . U . .
H41 H 1.188680 0.940798 0.783401 0.028 Uiso 1 1 calc R . . .
C42 C 1.2075(13) 0.8570(10) 0.8674(7) 0.031(3) Uani 1 1 d . U . .
C43 C 1.0946(15) 0.8757(11) 0.8871(7) 0.036(3) Uani 1 1 d . U . .
C44 C 1.0950(16) 0.9018(12) 0.9472(8) 0.043(4) Uani 1 1 d . U . .
H44 H 1.018236 0.911739 0.960600 0.051 Uiso 1 1 calc R . . .
C45 C 1.2102(15) 0.9135(11) 0.9886(8) 0.042(4) Uani 1 1 d . U . .
H45 H 1.211474 0.934296 1.029550 0.051 Uiso 1 1 calc R . . .
C46 C 1.3232(15) 0.8938(12) 0.9679(8) 0.043(4) Uani 1 1 d . U . .
H46 H 1.399436 0.898156 0.995458 0.052 Uiso 1 1 calc R . . .
C47 C 1.3243(15) 0.8675(10) 0.9064(7) 0.036(3) Uani 1 1 d . U . .
C48 C 1.2531(14) 0.5586(11) 0.7031(7) 0.037(4) Uani 1 1 d . U . .
H48A H 1.227406 0.559230 0.661864 0.056 Uiso 1 1 d R . . .
H48B H 1.200936 0.511150 0.710974 0.056 Uiso 1 1 d R . . .
H48C H 1.341766 0.547210 0.710704 0.056 Uiso 1 1 d R . . .
C49 C 1.2409(19) 0.4981(10) 0.8214(8) 0.047(4) Uani 1 1 d . U . .
H49A H 1.262696 0.475609 0.856220 0.071 Uiso 1 1 calc GR . . .
H49B H 1.293352 0.473332 0.792915 0.071 Uiso 1 1 calc GR . . .
H49C H 1.151899 0.479835 0.803365 0.071 Uiso 1 1 calc GR . . .
C50 C 1.1552(15) 0.6447(12) 0.8908(7) 0.041(4) Uani 1 1 d . U . .
H50A H 1.070043 0.634172 0.866660 0.061 Uiso 1 1 calc GR . . .
H50B H 1.170619 0.707177 0.914700 0.061 Uiso 1 1 calc GR . . .
H50C H 1.163137 0.604522 0.916657 0.061 Uiso 1 1 calc GR . . .
C51 C 1.244(2) 1.0396(14) 0.5142(10) 0.069(5) Uani 1 1 d . U . .
C52 C 1.149(2) 1.1166(14) 0.5238(11) 0.074(6) Uani 1 1 d . U . .
H52A H 1.061513 1.088945 0.510527 0.111 Uiso 1 1 calc GR . . .
H52B H 1.164287 1.159035 0.501051 0.111 Uiso 1 1 calc GR . . .
H52C H 1.162418 1.148541 0.565698 0.111 Uiso 1 1 calc GR . . .
C53 C 1.244(4) 0.9910(17) 0.4505(11) 0.122(10) Uani 1 1 d . U . .
H53A H 1.308388 0.948728 0.449172 0.183 Uiso 1 1 calc GR . . .
H53B H 1.262449 1.034793 0.429137 0.183 Uiso 1 1 calc GR . . .
H53C H 1.161040 0.958112 0.432134 0.183 Uiso 1 1 calc GR . . .
C54 C 1.378(2) 1.0910(14) 0.5387(12) 0.080(6) Uani 1 1 d . U . .
H54A H 1.401407 1.096612 0.580962 0.119 Uiso 1 1 calc GR . . .
H54B H 1.377786 1.150972 0.532060 0.119 Uiso 1 1 calc GR . . .
H54C H 1.439078 1.057872 0.518313 0.119 Uiso 1 1 calc GR . . .
C55 C 0.9648(15) 0.8647(11) 0.8437(7) 0.038(3) Uani 1 1 d . U . .
H55 H 0.980099 0.839172 0.803060 0.046 Uiso 1 1 calc R . . .
C56 C 0.9111(18) 0.9539(12) 0.8448(8) 0.053(5) Uani 1 1 d . U . .
H56A H 0.866430 0.970145 0.877628 0.079 Uiso 1 1 calc GR . . .
H56B H 0.852475 0.948523 0.807676 0.079 Uiso 1 1 calc GR . . .
H56C H 0.979951 1.000525 0.849954 0.079 Uiso 1 1 calc GR . . .
C57 C 0.8642(15) 0.7969(11) 0.8547(8) 0.046(4) Uani 1 1 d . U . .
H57A H 0.898741 0.739283 0.853179 0.069 Uiso 1 1 calc GR . . .
H57B H 0.787876 0.788112 0.824187 0.069 Uiso 1 1 calc GR . . .
H57C H 0.843376 0.821234 0.893467 0.069 Uiso 1 1 calc GR . . .
C58 C 1.4533(16) 0.8530(14) 0.8843(8) 0.050(4) Uani 1 1 d . U . .
H58 H 1.435117 0.804810 0.846272 0.060 Uiso 1 1 calc R . . .
C59 C 1.5547(17) 0.8214(14) 0.9283(8) 0.059(5) Uani 1 1 d . U . .
H59A H 1.574880 0.867502 0.966012 0.088 Uiso 1 1 calc GR . . .
H59B H 1.631127 0.811635 0.911920 0.088 Uiso 1 1 calc GR . . .
H59C H 1.521330 0.765196 0.934463 0.088 Uiso 1 1 calc GR . . .
C60 C 1.5002(15) 0.9385(13) 0.8715(8) 0.049(4) Uani 1 1 d . U . .
H60A H 1.430970 0.959717 0.847828 0.074 Uiso 1 1 calc GR . . .
H60B H 1.568797 0.926625 0.849756 0.074 Uiso 1 1 calc GR . . .
H60C H 1.531021 0.984569 0.908666 0.074 Uiso 1 1 calc GR . . .
N1 N 0.6352(12) 0.5486(8) 0.6571(7) 0.039(3) Uani 1 1 d . U . .
N2 N 1.2081(11) 0.8213(8) 0.8035(6) 0.030(2) Uani 1 1 d . U . .
Pt1 Pt 0.80879(5) 0.54569(4) 0.61888(3) 0.0270(2) Uani 1 1 d . . . .
Pt2 Pt 1.22986(5) 0.68332(4) 0.75810(3) 0.0269(2) Uani 1 1 d . . . .
Tl1 Tl 0.96979(6) 0.61659(5) 0.73231(3) 0.0400(2) Uani 1 1 d . . . .
S1 S 0.8133(4) 0.3851(2) 0.5887(2) 0.0392(10) Uani 1 1 d . U . .
S2 S 1.2691(4) 0.6230(3) 0.84342(18) 0.0343(9) Uani 1 1 d . U . .
P2 P 1.0900(4) 1.2281(3) 0.7424(2) 0.0455(11) Uani 1 1 d . . A 1
F3 F 0.9760(11) 1.2707(8) 0.7710(6) 0.072(3) Uani 1 1 d . . A 1
F4 F 0.9902(10) 1.1754(7) 0.6830(5) 0.058(3) Uani 1 1 d . . A 1
F5 F 1.2053(10) 1.1832(7) 0.7143(6) 0.069(3) Uani 1 1 d . . A 1
F6 F 1.1915(13) 1.2829(8) 0.8017(6) 0.088(4) Uani 1 1 d . . A 1
F7 F 1.1123(9) 1.3148(6) 0.7183(5) 0.052 Uani 1 1 d . . A 1
F8 F 1.0729(11) 1.1406(7) 0.7689(5) 0.066(3) Uani 1 1 d . . A 1

loop_
_atom_site_aniso_label
_atom_site_aniso_U_11
_atom_site_aniso_U_22
_atom_site_aniso_U_33
_atom_site_aniso_U_23
_atom_site_aniso_U_13
_atom_site_aniso_U_12
C1 0.028(6) 0.013(5) 0.025(7) 0.002(5) 0.017(5) 0.007(4)
C2 0.018(6) 0.033(5) 0.035(8) 0.012(6) 0.011(6) 0.004(4)
C3 0.019(6) 0.028(4) 0.026(7) 0.011(6) 0.005(5) 0.004(4)
C4 0.015(7) 0.030(5) 0.052(10) 0.014(6) 0.001(6) 0.001(4)
C5 0.039(7) 0.031(6) 0.057(10) 0.026(7) 0.017(7) 0.008(6)
C6 0.037(7) 0.032(5) 0.048(9) 0.012(6) 0.013(6) 0.006(5)
C7 0.028(7) 0.031(5) 0.057(11) 0.019(7) 0.007(7) 0.011(5)
C8 0.026(7) 0.032(5) 0.046(9) 0.018(7) 0.015(6) 0.008(5)
C9 0.029(6) 0.032(5) 0.035(8) 0.013(6) 0.015(6) 0.007(4)
C10 0.019(6) 0.028(4) 0.012(6) 0.001(5) 0.006(5) -0.002(4)
C11 0.018(6) 0.024(4) 0.020(7) 0.000(5) -0.004(5) -0.009(4)
C12 0.031(7) 0.019(5) 0.035(5) 0.012(5) 0.015(5) 0.009(4)
C13 0.033(7) 0.020(5) 0.030(5) 0.010(5) 0.023(5) 0.016(4)
C14 0.043(8) 0.018(6) 0.046(7) 0.011(6) 0.019(6) -0.002(5)
C15 0.035(8) 0.034(7) 0.057(7) 0.028(6) 0.019(6) -0.001(6)
C16 0.035(8) 0.041(7) 0.047(8) 0.030(6) 0.016(6) 0.008(5)
C17 0.026(6) 0.026(6) 0.044(6) 0.019(5) 0.022(5) 0.013(5)
C18 0.050(10) 0.082(12) 0.068(11) 0.035(10) 0.047(9) 0.032(9)
C19 0.058(11) 0.071(13) 0.122(19) 0.064(14) 0.056(12) 0.037(10)
C20 0.069(12) 0.015(7) 0.081(13) 0.020(9) 0.035(10) 0.005(7)
C21 0.047(8) 0.033(6) 0.064(10) 0.015(7) 0.014(7) 0.019(6)
C22 0.056(12) 0.056(10) 0.095(14) 0.042(11) 0.024(10) 0.027(9)
C23 0.082(12) 0.039(9) 0.069(10) -0.004(9) 0.005(9) 0.024(9)
C24 0.059(9) 0.027(8) 0.088(15) 0.016(9) 0.033(9) 0.025(7)
C25 0.028(7) 0.027(6) 0.028(6) 0.011(5) 0.009(5) -0.005(5)
C26 0.056(11) 0.055(9) 0.041(8) -0.007(7) 0.010(9) 0.016(8)
C27 0.049(10) 0.067(11) 0.037(10) 0.017(9) 0.002(8) 0.019(8)
C28 0.033(7) 0.044(7) 0.039(7) 0.021(6) 0.024(5) 0.020(5)
C29 0.072(12) 0.039(8) 0.052(10) 0.015(7) 0.041(9) 0.016(8)
C30 0.055(12) 0.084(14) 0.063(13) 0.035(12) 0.006(9) 0.036(10)
C31 0.020(7) 0.024(5) 0.026(6) -0.004(5) 0.006(5) 0.002(5)
C32 0.041(9) 0.034(6) 0.028(6) 0.003(5) 0.016(6) 0.012(6)
C33 0.028(7) 0.035(6) 0.024(6) 0.003(5) 0.006(5) -0.001(6)
C34 0.038(9) 0.053(8) 0.030(7) 0.016(7) 0.012(6) 0.009(7)
C35 0.062(11) 0.053(7) 0.032(9) 0.017(6) 0.027(8) 0.010(7)
C36 0.051(10) 0.038(6) 0.040(7) 0.014(6) 0.009(7) -0.010(6)
C37 0.057(10) 0.036(8) 0.037(7) 0.015(6) 0.008(7) 0.001(7)
C38 0.048(9) 0.027(6) 0.034(8) 0.008(6) 0.013(7) 0.006(6)
C39 0.017(7) 0.030(5) 0.037(6) 0.007(5) 0.016(6) 0.002(5)
C40 0.021(7) 0.026(5) 0.032(5) 0.004(5) 0.014(5) 0.004(5)
C41 0.018(7) 0.020(6) 0.029(5) 0.003(5) 0.001(5) -0.005(5)
C42 0.024(5) 0.040(8) 0.038(5) 0.020(6) 0.014(4) 0.003(6)
C43 0.040(6) 0.043(8) 0.039(6) 0.023(7) 0.024(5) 0.011(6)
C44 0.039(7) 0.056(10) 0.039(6) 0.013(8) 0.021(5) 0.018(7)
C45 0.039(7) 0.057(10) 0.038(7) 0.016(8) 0.018(5) 0.012(7)
C46 0.031(7) 0.059(10) 0.040(6) 0.008(8) 0.011(6) 0.010(7)
C47 0.032(5) 0.038(8) 0.037(6) 0.006(7) 0.010(5) 0.001(6)
C48 0.028(8) 0.054(9) 0.039(9) 0.014(8) 0.023(7) 0.013(7)
C49 0.078(13) 0.034(6) 0.039(10) 0.020(8) 0.019(9) 0.008(8)
C50 0.035(9) 0.051(9) 0.038(9) 0.007(8) 0.022(7) 0.006(7)
C51 0.104(13) 0.060(10) 0.056(10) 0.036(9) 0.020(10) -0.003(8)
C52 0.077(12) 0.077(12) 0.086(15) 0.055(12) 0.014(12) -0.003(9)
C53 0.25(3) 0.071(14) 0.064(10) 0.044(10) 0.054(14) 0.007(16)
C54 0.079(11) 0.057(11) 0.131(18) 0.056(12) 0.046(12) 0.015(8)
C55 0.040(6) 0.042(7) 0.034(8) 0.006(7) 0.016(6) 0.010(6)
C56 0.061(11) 0.059(9) 0.054(12) 0.026(10) 0.030(9) 0.030(8)
C57 0.036(8) 0.051(9) 0.052(11) 0.013(9) 0.013(8) 0.008(7)
C58 0.036(7) 0.078(10) 0.038(9) 0.013(9) 0.015(6) 0.007(7)
C59 0.045(9) 0.076(12) 0.044(10) -0.004(9) 0.002(8) 0.023(9)
C60 0.022(8) 0.075(10) 0.049(11) 0.010(9) 0.013(7) 0.000(7)
N1 0.036(7) 0.033(5) 0.067(9) 0.035(6) 0.027(6) 0.014(4)
N2 0.025(6) 0.032(6) 0.038(5) 0.011(5) 0.018(5) 0.005(5)
Pt1 0.0231(4) 0.0332(4) 0.0295(4) 0.0113(3) 0.0128(3) 0.0054(3)
Pt2 0.0232(4) 0.0320(4) 0.0292(4) 0.0102(3) 0.0108(3) 0.0075(3)
Tl1 0.0250(4) 0.0660(5) 0.0309(4) 0.0149(4) 0.0094(3) -0.0012(3)
S1 0.040(2) 0.0275(18) 0.054(3) 0.007(2) 0.0220(19) 0.0097(16)
S2 0.031(2) 0.038(2) 0.035(2) 0.0105(19) 0.0089(17) 0.0060(16)
P2 0.038(2) 0.042(2) 0.054(3) 0.004(2) 0.017(2) 0.0043(19)
F3 0.062(7) 0.077(7) 0.080(9) 0.005(7) 0.042(6) 0.012(6)
F4 0.062(7) 0.056(6) 0.053(7) 0.017(6) 0.001(5) -0.014(5)
F5 0.055(7) 0.052(6) 0.111(10) 0.020(7) 0.045(7) 0.010(5)
F6 0.085(9) 0.063(7) 0.086(10) -0.007(7) -0.017(8) 0.007(7)
F7 0.058 0.029 0.067 0.012 0.009 0.000
F8 0.084(8) 0.054(6) 0.056(7) 0.014(6) 0.009(6) -0.006(6)

loop_
_atom_type_symbol
_atom_type_description
_atom_type_scat_dispersion_real
_atom_type_scat_dispersion_imag
_atom_type_scat_source
C C 0.0180 0.0090 'International Tables Vol C Tables 4.2.6.8 and 6.1.1.4'
F F 0.0730 0.0530 'International Tables Vol C Tables 4.2.6.8 and 6.1.1.4'
H H 0.0000 0.0000 'International Tables Vol C Tables 4.2.6.8 and 6.1.1.4'
N N 0.0310 0.0180 'International Tables Vol C Tables 4.2.6.8 and 6.1.1.4'
O O 0.0490 0.0320 'International Tables Vol C Tables 4.2.6.8 and 6.1.1.4'
P P 0.2950 0.4340 'International Tables Vol C Tables 4.2.6.8 and 6.1.1.4'
Pt Pt -4.5930 6.9260 'International Tables Vol C Tables 4.2.6.8 and 6.1.1.4'
S S 0.3330 0.5570 'International Tables Vol C Tables 4.2.6.8 and 6.1.1.4'
Tl Tl -4.1630 8.0900 'International Tables Vol C Tables 4.2.6.8 and 6.1.1.4'

loop_
_geom_angle_atom_site_label_1
_geom_angle_atom_site_label_2
_geom_angle_atom_site_label_3
_geom_angle
C2 C1 C10 109.2(12)
C2 C1 Pt1 136.8(10)
C10 C1 Pt1 113.8(9)
C1 C2 C3 108.9(12)
C2 C3 C4 128.3(12)
C2 C3 C9 107.1(12)
C4 C3 C9 124.3(13)
C5 C4 C3 131.0(14)
C4 C5 C6 130.0(15)
C5 C6 C21 112.8(14)
C7 C6 C5 124.9(15)
C7 C6 C21 122.3(15)
C8 C7 C6 131.7(16)
C7 C8 C9 129.9(15)
C8 C9 C3 127.8(13)
C8 C9 C10 125.8(13)
C10 C9 C3 106.4(12)
C9 C10 C1 108.3(12)
C11 C10 C1 115.3(12)
C11 C10 C9 136.3(13)
N1 C11 C10 121.0(14)
C17 C12 C13 119.7(13)
C17 C12 N1 122.8(14)
N1 C12 C13 117.4(13)
C12 C13 C25 122.6(12)
C14 C13 C12 117.2(13)
C14 C13 C25 120.2(14)
C15 C14 C13 123.0(16)
C14 C15 C16 119.6(14)
C17 C16 C15 118.9(14)
C12 C17 C16 121.4(15)
C12 C17 C28 121.9(13)
C16 C17 C28 116.5(13)
C6 C21 C23 107.6(13)
C22 C21 C6 115.2(16)
C22 C21 C23 107.4(15)
C22 C21 C24 106.7(14)
C24 C21 C6 113.5(14)
C24 C21 C23 106.0(17)
C13 C25 C26 116.4(13)
C13 C25 C27 109.8(12)
C26 C25 C27 110.8(13)
C17 C28 C29 114.2(13)
C17 C28 C30 113.0(14)
C29 C28 C30 110.5(14)
C32 C31 C40 102.2(13)
C32 C31 Pt2 142.3(11)
C40 C31 Pt2 115.3(10)
C31 C32 C33 114.0(14)
C32 C33 C34 127.9(15)
C32 C33 C39 105.8(13)
C34 C33 C39 126.2(14)
C35 C34 C33 130.2(17)
C34 C35 C36 134.9(16)
C35 C36 C37 120.6(15)
C35 C36 C51 122.2(17)
C37 C36 C51 117.0(16)
C38 C37 C36 133.7(15)
C37 C38 C39 128.2(15)
C38 C39 C33 125.7(14)
C40 C39 C33 104.6(12)
C40 C39 C38 129.5(14)
C31 C40 C41 116.2(13)
C39 C40 C31 113.5(13)
C39 C40 C41 129.9(12)
N2 C41 C40 114.0(12)
C43 C42 C47 122.5(15)
C43 C42 N2 120.9(13)
C47 C42 N2 116.6(13)
C42 C43 C55 122.5(15)
C44 C43 C42 119.8(15)
C44 C43 C55 117.7(14)
C43 C44 C45 120.1(16)
C46 C45 C44 119.3(16)
C45 C46 C47 121.1(15)
C42 C47 C46 117.1(15)
C42 C47 C58 122.6(15)
C46 C47 C58 120.3(14)
C36 C51 C52 112.9(18)
C53 C51 C36 110.5(17)
C53 C51 C52 116(2)
C53 C51 C54 105(2)
C54 C51 C36 107.2(17)
C54 C51 C52 104.7(17)
C43 C55 C57 112.8(13)
C56 C55 C43 112.5(14)
C56 C55 C57 109.9(14)
C59 C58 C47 113.0(15)
C60 C58 C47 108.7(15)
C60 C58 C59 112.3(15)
C11 N1 C12 119.4(13)
C11 N1 Pt1 111.1(10)
C12 N1 Pt1 129.5(9)
C41 N2 C42 118.7(12)
C41 N2 Pt2 114.7(10)
C42 N2 Pt2 126.5(9)
C1 Pt1 C18 92.3(7)
C1 Pt1 N1 78.4(5)
C1 Pt1 Tl1 74.4(4)
C1 Pt1 S1 175.3(4)
C18 Pt1 N1 168.7(6)
C18 Pt1 Tl1 90.9(6)
C18 Pt1 S1 90.7(6)
N1 Pt1 Tl1 92.8(4)
N1 Pt1 S1 98.2(3)
S1 Pt1 Tl1 109.17(11)
C31 Pt2 C48 91.2(6)
C31 Pt2 N2 79.8(5)
C31 Pt2 Tl1 96.5(4)
C31 Pt2 S2 172.1(4)
C48 Pt2 N2 171.0(5)
C48 Pt2 Tl1 84.6(4)
C48 Pt2 S2 90.3(5)
N2 Pt2 Tl1 97.2(3)
N2 Pt2 S2 98.4(3)
S2 Pt2 Tl1 91.28(9)
Pt2 Tl1 Pt1 128.04(3)
C19 S1 C20 98.1(9)
C19 S1 Pt1 112.4(7)
C20 S1 Pt1 109.7(5)
C49 S2 Pt2 111.3(5)
C50 S2 C49 97.5(8)
C50 S2 Pt2 115.1(6)
F3 P2 F4 89.8(7)
F3 P2 F5 178.6(7)
F3 P2 F6 90.4(7)
F3 P2 F7 90.6(6)
F3 P2 F8 90.4(7)
F4 P2 F5 90.4(7)
F4 P2 F6 178.8(7)
F4 P2 F8 89.2(6)
F5 P2 F6 89.4(8)
F5 P2 F8 88.3(6)
F6 P2 F8 92.0(7)
F7 P2 F4 93.0(6)
F7 P2 F5 90.8(6)
F7 P2 F6 85.8(6)
F7 P2 F8 177.6(7)

loop_
_geom_bond_atom_site_label_1
_geom_bond_atom_site_label_2
_geom_bond_distance
C1 C2 1.364(19)
C1 C10 1.419(18)
C1 Pt1 2.030(12)
C2 C3 1.414(19)
C3 C4 1.417(19)
C3 C9 1.46(2)
C4 C5 1.38(2)
C5 C6 1.41(2)
C6 C7 1.38(2)
C6 C21 1.52(2)
C7 C8 1.37(2)
C8 C9 1.38(2)
C9 C10 1.40(2)
C10 C11 1.397(18)
C11 N1 1.271(18)
C12 C13 1.43(2)
C12 C17 1.35(2)
C12 N1 1.407(18)
C13 C14 1.40(2)
C13 C25 1.509(19)
C14 C15 1.33(2)
C15 C16 1.42(2)
C16 C17 1.39(2)
C17 C28 1.52(2)
C18 Pt1 2.053(16)
C19 S1 1.779(17)
C20 S1 1.803(18)
C21 C22 1.50(2)
C21 C23 1.57(3)
C21 C24 1.52(2)
C25 C26 1.52(2)
C25 C27 1.54(2)
C28 C29 1.53(2)
C28 C30 1.55(2)
C31 C32 1.38(2)
C31 C40 1.430(19)
C31 Pt2 1.969(14)
C32 C33 1.39(2)
C33 C34 1.39(2)
C33 C39 1.46(2)
C34 C35 1.35(2)
C35 C36 1.37(2)
C36 C37 1.43(2)
C36 C51 1.54(2)
C37 C38 1.38(2)
C38 C39 1.43(2)
C39 C40 1.38(2)
C40 C41 1.47(2)
C41 N2 1.331(18)
C42 C43 1.38(2)
C42 C47 1.38(2)
C42 N2 1.459(19)
C43 C44 1.36(2)
C43 C55 1.54(2)
C44 C45 1.39(2)
C45 C46 1.39(2)
C46 C47 1.40(2)
C47 C58 1.55(2)
C48 Pt2 2.055(15)
C49 S2 1.825(15)
C50 S2 1.771(15)
C51 C52 1.58(3)
C51 C53 1.49(3)
C51 C54 1.53(3)
C55 C56 1.49(2)
C55 C57 1.54(2)
C58 C59 1.54(2)
C58 C60 1.49(3)
N1 Pt1 2.185(13)
N2 Pt2 2.139(12)
Pt1 Tl1 2.8128(9)
Pt1 S1 2.363(4)
Pt2 Tl1 2.7979(9)
Pt2 S2 2.385(4)
P2 F3 1.575(11)
P2 F4 1.590(11)
P2 F5 1.594(11)
P2 F6 1.606(13)
P2 F7 1.579(10)
P2 F8 1.618(11)

loop_
_smtbx_masks_void_nr
_smtbx_masks_void_average_x
_smtbx_masks_void_average_y
_smtbx_masks_void_average_z
_smtbx_masks_void_volume
_smtbx_masks_void_count_electrons
_smtbx_masks_void_content
1 -0.017 0.500 1.000 705.3 220.0 ether
2 0.078 0.247 0.469 17.2 0.0 ?
3 -0.078 0.753 0.531 17.2 0.0 ?
4 0.392 0.790 0.418 10.0 0.0 ?
5 0.468 0.095 0.417 23.8 1.4 ?
6 0.417 0.236 0.204 4.1 0.0 ?
7 0.532 -0.095 0.583 23.8 1.4 ?
8 0.608 0.210 0.582 10.0 0.0 ?
9 0.583 0.764 0.796 4.1 0.0 ?
